data_7048072
loop_
_publ_author_name
'Bag, Riya'
'Sikdar, Yeasin'
'Sahu, Sutapa'
'Maiti, Dilip K.'
'Frontera, Antonio'
'Bauz\'a, Antonio'
'Drew, Michael G. B.'
'Goswami, Sanchita'

_publ_section_title
;
 A versatile quinoxaline derivative serves as a colorimetric sensor for
 strongly acidic pH.
;
_journal_issue 47
_journal_name_full 'Dalton transactions (Cambridge, England : 2003)'
_journal_page_first 17077
_journal_page_last 17085
_journal_paper_doi 10.1039/c8dt02449a
_journal_volume 47
_journal_year 2018
_chemical_formula_moiety 'C15 H12 N4'
_chemical_formula_sum 'C15 H12 N4'
_chemical_formula_weight 248.29
_chemical_name_systematic (N--Phenyl--N'--quinoxalin--2--ylmethylene--hydrazine)
_space_group_crystal_system orthorhombic
_space_group_IT_number 61
_space_group_name_Hall '-P 2ac 2ab'
_space_group_name_H-M_alt 'P b c a'
_symmetry_space_group_name_Hall '-P 2ac 2ab'
_symmetry_space_group_name_H-M 'P b c a'
_atom_sites_solution_hydrogens mixed
_audit_creation_method SHELXL-2016/6
_audit_update_record
;
2018-06-06 deposited with the CCDC.
2018-11-14 downloaded from the CCDC.
;
_cell_angle_alpha 90
_cell_angle_beta 90
_cell_angle_gamma 90
_cell_formula_units_Z 8
_cell_length_a 7.356(2)
_cell_length_b 15.611(5)
_cell_length_c 21.490(7)
_cell_measurement_reflns_used 2370
_cell_measurement_temperature 296(2)
_cell_measurement_theta_max 25.89
_cell_measurement_theta_min 1.90
_cell_volume 2467.8(13)
_computing_structure_refinement 'SHELXL-2016/6 (Sheldrick, 2016)'
_diffrn_ambient_temperature 296(2)
_diffrn_measured_fraction_theta_full 1.000
_diffrn_measured_fraction_theta_max 0.992
_diffrn_measurement_device_type 'Bruker Apex II'
_diffrn_measurement_method 'phi and omega scan'
_diffrn_radiation_monochromator graphite
_diffrn_radiation_source 'fine-focus sealed tube'
_diffrn_radiation_type MoK\a
_diffrn_radiation_wavelength 0.71073
_diffrn_reflns_av_R_equivalents 0.0696
_diffrn_reflns_av_unetI/netI 0.0288
_diffrn_reflns_Laue_measured_fraction_full 1.000
_diffrn_reflns_Laue_measured_fraction_max 0.992
_diffrn_reflns_limit_h_max 8
_diffrn_reflns_limit_h_min -9
_diffrn_reflns_limit_k_max 18
_diffrn_reflns_limit_k_min -19
_diffrn_reflns_limit_l_max 26
_diffrn_reflns_limit_l_min -25
_diffrn_reflns_number 25790
_diffrn_reflns_point_group_measured_fraction_full 1.000
_diffrn_reflns_point_group_measured_fraction_max 0.992
_diffrn_reflns_theta_full 25.242
_diffrn_reflns_theta_max 25.891
_diffrn_reflns_theta_min 1.895
_exptl_absorpt_coefficient_mu 0.084
_exptl_absorpt_correction_T_max 0.990
_exptl_absorpt_correction_T_min 0.865
_exptl_absorpt_correction_type multi-scan
_exptl_absorpt_process_details SADABS
_exptl_crystal_colour orange
_exptl_crystal_density_diffrn 1.337
_exptl_crystal_density_method 'not measured'
_exptl_crystal_description block
_exptl_crystal_F_000 1040
_exptl_crystal_preparation Chemosensing
_exptl_crystal_recrystallization_method 'Re-crystallisation from solvent: Acetonitrile'
_exptl_crystal_size_max 0.28
_exptl_crystal_size_mid 0.22
_exptl_crystal_size_min 0.16
_refine_diff_density_max 0.170
_refine_diff_density_min -0.186
_refine_diff_density_rms 0.034
_refine_ls_extinction_method none
_refine_ls_goodness_of_fit_ref 0.964
_refine_ls_hydrogen_treatment mixed
_refine_ls_matrix_type full
_refine_ls_number_parameters 175
_refine_ls_number_reflns 2370
_refine_ls_number_restraints 1
_refine_ls_restrained_S_all 1.943
_refine_ls_R_factor_all 0.0858
_refine_ls_R_factor_gt 0.0479
_refine_ls_shift/su_max 0.000
_refine_ls_shift/su_mean 0.000
_refine_ls_structure_factor_coef Fsqd
_refine_ls_weighting_details 'w=1/[\s^2^(Fo^2^)+(0.0906P)^2^+0.1945P] where P=(Fo^2^+2Fc^2^)/3'
_refine_ls_weighting_scheme calc
_refine_ls_wR_factor_gt 0.1331
_refine_ls_wR_factor_ref 0.1596
_reflns_Friedel_coverage 0.000
_reflns_number_gt 1405
_reflns_number_total 2370
_reflns_threshold_expression 'I > 2\s(I)'
_cod_data_source_file c8dt02449a2.cif
_cod_data_source_block 1
_cod_depositor_comments 'Adding full bibliography for 7048072--7048074.cif.'
_cod_original_cell_volume 2467.7(14)
_cod_database_code 7048072
_shelx_shelxl_version_number 2016/6
_shelx_space_group_comment
;
The symmetry employed for this shelxl refinement is uniquely defined
by the following loop, which should always be used as a source of
symmetry information in preference to the above space-group names.
They are only intended as comments.
;

loop_
_space_group_symop_operation_xyz
'x, y, z'
'x+1/2, -y+1/2, -z'
'-x, y+1/2, -z+1/2'
'-x+1/2, -y, z+1/2'
'-x, -y, -z'
'-x-1/2, y-1/2, z'
'x, -y-1/2, z-1/2'
'x-1/2, y, -z-1/2'

loop_
_atom_site_label
_atom_site_type_symbol
_atom_site_fract_x
_atom_site_fract_y
_atom_site_fract_z
_atom_site_U_iso_or_equiv
_atom_site_adp_type
_atom_site_occupancy
_atom_site_site_symmetry_order
_atom_site_calc_flag
_atom_site_refinement_flags_posn
_atom_site_refinement_flags_adp
N1 N 1.2746(2) 0.68973(12) 0.07964(8) 0.0624(5) Uani 1 1 d D .
HN1 H 1.270(3) 0.6841(13) 0.0410(11) 0.075 Uiso 1 1 d . U
N2 N 1.1348(2) 0.72718(10) 0.10787(8) 0.0568(5) Uani 1 1 d . .
N3 N 0.6929(3) 0.84296(12) 0.19081(8) 0.0691(6) Uani 1 1 d . .
N4 N 0.7346(2) 0.83182(9) 0.06138(7) 0.0542(4) Uani 1 1 d . .
C3 C 1.6926(3) 0.57668(16) 0.17747(14) 0.0838(8) Uani 1 1 d . .
H3 H 1.785692 0.549862 0.199340 0.101 Uiso 1 1 calc R U
C2 C 1.5631(3) 0.62231(15) 0.20816(11) 0.0784(7) Uani 1 1 d . .
H2 H 1.568404 0.627249 0.251252 0.094 Uiso 1 1 calc R U
C1 C 1.4240(3) 0.66127(13) 0.17581(10) 0.0648(6) Uani 1 1 d . .
H1 H 1.336739 0.692924 0.197085 0.078 Uiso 1 1 calc DR U
C6 C 1.4139(3) 0.65358(12) 0.11312(9) 0.0540(5) Uani 1 1 d . .
C7 C 1.0119(3) 0.75985(12) 0.07342(9) 0.0566(5) Uani 1 1 d . .
H7 H 1.023884 0.757032 0.030383 0.068 Uiso 1 1 calc R U
C8 C 0.8558(3) 0.80082(11) 0.09988(9) 0.0522(5) Uani 1 1 d . .
C9 C 0.8331(3) 0.80783(14) 0.16510(10) 0.0650(6) Uani 1 1 d . .
H9 H 0.923753 0.786003 0.190765 0.078 Uiso 1 1 calc R U
C10 C 0.5636(3) 0.87457(12) 0.15120(9) 0.0568(5) Uani 1 1 d . .
C11 C 0.4090(3) 0.91339(14) 0.17593(11) 0.0716(6) Uani 1 1 d . .
H11 H 0.392580 0.915888 0.218803 0.086 Uiso 1 1 calc R U
C12 C 0.2831(3) 0.94742(14) 0.13733(12) 0.0757(7) Uani 1 1 d . .
H12 H 0.179987 0.973341 0.153848 0.091 Uiso 1 1 calc R U
C4 C 1.6843(3) 0.57074(14) 0.11407(13) 0.0782(7) Uani 1 1 d . .
H4 H 1.773816 0.540664 0.092727 0.094 Uiso 1 1 calc R U
C5 C 1.5460(3) 0.60844(13) 0.08169(11) 0.0666(6) Uani 1 1 d . .
H5 H 1.541026 0.603648 0.038591 0.080 Uiso 1 1 calc R U
C15 C 0.5855(3) 0.86987(11) 0.08686(9) 0.0514(5) Uani 1 1 d . .
C13 C 0.3061(3) 0.94402(14) 0.07374(12) 0.0733(7) Uani 1 1 d . .
H13 H 0.219163 0.968478 0.047826 0.088 Uiso 1 1 calc R U
C14 C 0.4534(3) 0.90562(13) 0.04854(10) 0.0650(6) Uani 1 1 d . .
H14 H 0.466453 0.903102 0.005529 0.078 Uiso 1 1 calc R U

loop_
_atom_site_aniso_label
_atom_site_aniso_U_11
_atom_site_aniso_U_22
_atom_site_aniso_U_33
_atom_site_aniso_U_23
_atom_site_aniso_U_13
_atom_site_aniso_U_12
N1 0.0582(11) 0.0788(12) 0.0502(10) -0.0002(9) 0.0048(9) 0.0118(9)
N2 0.0533(10) 0.0624(10) 0.0546(10) -0.0015(8) 0.0019(8) 0.0039(8)
N3 0.0738(13) 0.0840(13) 0.0495(10) 0.0020(9) 0.0021(9) 0.0145(10)
N4 0.0562(10) 0.0573(10) 0.0492(9) -0.0013(7) -0.0044(8) 0.0023(8)
C3 0.0667(16) 0.0864(17) 0.098(2) 0.0170(14) -0.0115(15) 0.0106(13)
C2 0.0703(16) 0.0947(18) 0.0702(16) 0.0043(12) -0.0110(12) 0.0017(14)
C1 0.0579(14) 0.0742(14) 0.0623(14) -0.0008(10) -0.0012(11) 0.0024(10)
C6 0.0494(12) 0.0562(12) 0.0564(12) 0.0056(9) 0.0016(10) -0.0022(9)
C7 0.0566(12) 0.0645(12) 0.0487(11) -0.0006(9) -0.0016(10) 0.0053(10)
C8 0.0541(12) 0.0529(11) 0.0496(11) -0.0016(9) -0.0025(9) -0.0010(9)
C9 0.0659(14) 0.0775(14) 0.0515(12) 0.0017(10) -0.0069(11) 0.0142(11)
C10 0.0586(13) 0.0556(12) 0.0561(13) 0.0018(9) 0.0026(10) 0.0023(10)
C11 0.0748(16) 0.0753(15) 0.0646(14) 0.0032(11) 0.0140(13) 0.0079(12)
C12 0.0628(14) 0.0731(15) 0.0910(19) -0.0037(13) 0.0079(14) 0.0139(12)
C4 0.0615(15) 0.0703(15) 0.103(2) 0.0114(13) 0.0141(14) 0.0133(11)
C5 0.0640(14) 0.0676(14) 0.0682(14) 0.0072(10) 0.0133(11) 0.0085(11)
C15 0.0532(12) 0.0489(10) 0.0519(11) -0.0008(8) -0.0018(9) -0.0003(9)
C13 0.0668(15) 0.0701(15) 0.0830(17) -0.0032(12) -0.0128(13) 0.0117(11)
C14 0.0667(14) 0.0674(13) 0.0610(13) -0.0032(10) -0.0095(11) 0.0060(11)

loop_
_atom_type_symbol
_atom_type_description
_atom_type_scat_dispersion_real
_atom_type_scat_dispersion_imag
_atom_type_scat_source
C C 0.0033 0.0016 'International Tables Vol C Tables 4.2.6.8 and 6.1.1.4'
H H 0.0000 0.0000 'International Tables Vol C Tables 4.2.6.8 and 6.1.1.4'
N N 0.0061 0.0033 'International Tables Vol C Tables 4.2.6.8 and 6.1.1.4'

loop_
_geom_angle_atom_site_label_1
_geom_angle_atom_site_label_2
_geom_angle_atom_site_label_3
_geom_angle
N2 N1 C6 121.26(17)
N2 N1 HN1 118.1(15)
C6 N1 HN1 120.3(15)
C7 N2 N1 117.34(17)
C9 N3 C10 116.23(18)
C8 N4 C15 117.11(16)
C2 C3 C4 119.2(2)
C2 C3 H3 120.4
C4 C3 H3 120.4
C3 C2 C1 120.4(2)
C3 C2 H2 119.8
C1 C2 H2 119.8
C6 C1 C2 120.2(2)
C6 C1 H1 119.9
C2 C1 H1 119.9
C1 C6 C5 119.64(19)
C1 C6 N1 121.69(19)
C5 C6 N1 118.66(19)
N2 C7 C8 121.09(18)
N2 C7 H7 119.5
C8 C7 H7 119.5
N4 C8 C9 121.09(18)
N4 C8 C7 117.42(17)
C9 C8 C7 121.49(18)
N3 C9 C8 123.40(19)
N3 C9 H9 118.3
C8 C9 H9 118.3
N3 C10 C11 119.13(19)
N3 C10 C15 121.17(17)
C11 C10 C15 119.69(19)
C12 C11 C10 119.7(2)
C12 C11 H11 120.1
C10 C11 H11 120.1
C11 C12 C13 120.6(2)
C11 C12 H12 119.7
C13 C12 H12 119.7
C3 C4 C5 120.8(2)
C3 C4 H4 119.6
C5 C4 H4 119.6
C4 C5 C6 119.7(2)
C4 C5 H5 120.1
C6 C5 H5 120.1
N4 C15 C14 119.96(18)
N4 C15 C10 120.97(17)
C14 C15 C10 119.07(18)
C14 C13 C12 120.9(2)
C14 C13 H13 119.6
C12 C13 H13 119.6
C13 C14 C15 120.0(2)
C13 C14 H14 120.0
C15 C14 H14 120.0

loop_
_geom_bond_atom_site_label_1
_geom_bond_atom_site_label_2
_geom_bond_distance
N1 N2 1.330(2)
N1 C6 1.373(2)
N1 HN1 0.84(2)
N2 C7 1.275(2)
N3 C9 1.292(3)
N3 C10 1.369(2)
N4 C8 1.309(2)
N4 C15 1.362(2)
C3 C2 1.360(3)
C3 C4 1.367(3)
C3 H3 0.9300
C2 C1 1.379(3)
C2 H2 0.9300
C1 C6 1.354(3)
C1 H1 0.9300
C6 C5 1.377(3)
C7 C8 1.432(2)
C7 H7 0.9300
C8 C9 1.416(3)
C9 H9 0.9300
C10 C11 1.394(3)
C10 C15 1.394(3)
C11 C12 1.352(3)
C11 H11 0.9300
C12 C13 1.378(3)
C12 H12 0.9300
C4 C5 1.366(3)
C4 H4 0.9300
C5 H5 0.9300
C15 C14 1.390(3)
C13 C14 1.352(3)
C13 H13 0.9300
C14 H14 0.9300

loop_
_geom_hbond_atom_site_label_D
_geom_hbond_atom_site_label_H
_geom_hbond_atom_site_label_A
_geom_hbond_distance_DH
_geom_hbond_distance_HA
_geom_hbond_distance_DA
_geom_hbond_angle_DHA
_geom_hbond_site_symmetry_A
C11 H11 N3 0.93 2.69 3.455(3) 140.3 8_556
N1 HN1 N4 0.84(2) 2.23(2) 3.063(3) 175(2) 2_565
